data_7703544
loop_
_publ_author_name
'Levchenko, Volodymyr'
'Glessi, Cristiano'
'\/Oien-\/Odegaard, Sigurd'
'Tilset, Mats'

_publ_section_title
;
 Organometallic chemistry in aqua regia: metal and ligand based oxidations
 of (NHC)AuCl complexes.
;
_journal_issue 11
_journal_name_full 'Dalton transactions (Cambridge, England : 2003)'
_journal_page_first 3473
_journal_page_last 3479
_journal_paper_doi 10.1039/c9dt04472h
_journal_volume 49
_journal_year 2020
_chemical_formula_moiety 'C7 H10 Au Cl5 N2'
_chemical_formula_sum 'C7 H10 Au Cl5 N2'
_chemical_formula_weight 496.39
_space_group_crystal_system monoclinic
_space_group_IT_number 14
_space_group_name_Hall '-P 2yn'
_space_group_name_H-M_alt 'P 1 21/n 1'
_atom_sites_solution_hydrogens geom
_audit_creation_date 2019-10-15
_audit_creation_method
;
Olex2 1.2
(compiled 2018.05.29 svn.r3508 for OlexSys, GUI svn.r5506)
;
_audit_update_record
;
2019-10-23 deposited with the CCDC.	2020-02-17 downloaded from the CCDC.
;
_cell_angle_alpha 90
_cell_angle_beta 99.7880(10)
_cell_angle_gamma 90
_cell_formula_units_Z 4
_cell_length_a 8.5971(4)
_cell_length_b 14.5741(7)
_cell_length_c 10.8547(5)
_cell_measurement_reflns_used 9958
_cell_measurement_temperature 100(2)
_cell_measurement_theta_max 30.559
_cell_measurement_theta_min 2.362
_cell_volume 1340.24(11)
_computing_cell_refinement 'APEX3 (Bruker, 2018)'
_computing_data_collection 'APEX3 (Bruker, 2018)'
_computing_data_reduction 'APEX3 (Bruker, 2018)'
_computing_molecular_graphics 'Diamond v4 (Brandenburg, 2014)'
_computing_publication_material 'Olex2 (Dolomanov et al., 2009)'
_computing_structure_refinement 'SHELXL (Sheldrick, 2015b)'
_computing_structure_solution 'SHELXT (Sheldrick, 2015a)'
_diffrn_ambient_temperature 100.15
_diffrn_detector 'Bruker Photon100 area detector'
_diffrn_detector_area_resol_mean 7.9
_diffrn_detector_type 'CMOS area detector'
_diffrn_measured_fraction_theta_full 0.989
_diffrn_measured_fraction_theta_max 0.993
_diffrn_measurement_device 'three-circle diffractometer'
_diffrn_measurement_device_type 'Bruker D8 Venture, CMOS detector'
_diffrn_measurement_method '\w and \f scans'
_diffrn_radiation_monochromator 'mirror optics'
_diffrn_radiation_probe x-ray
_diffrn_radiation_type MoK\a
_diffrn_radiation_wavelength 0.71073
_diffrn_reflns_av_R_equivalents 0.0197
_diffrn_reflns_av_unetI/netI 0.0143
_diffrn_reflns_Laue_measured_fraction_full 0.989
_diffrn_reflns_Laue_measured_fraction_max 0.993
_diffrn_reflns_limit_h_max 12
_diffrn_reflns_limit_h_min -12
_diffrn_reflns_limit_k_max 20
_diffrn_reflns_limit_k_min -20
_diffrn_reflns_limit_l_max 15
_diffrn_reflns_limit_l_min -15
_diffrn_reflns_number 21786
_diffrn_reflns_point_group_measured_fraction_full 0.989
_diffrn_reflns_point_group_measured_fraction_max 0.993
_diffrn_reflns_theta_full 25.242
_diffrn_reflns_theta_max 30.573
_diffrn_reflns_theta_min 2.362
_diffrn_source 'microfocus sealed X-ray tube'
_diffrn_source_type 'Incoatec I\ms'
_diffrn_standards_number 0
_exptl_absorpt_coefficient_mu 11.943
_exptl_absorpt_correction_T_max 0.7461
_exptl_absorpt_correction_T_min 0.5207
_exptl_absorpt_correction_type multi-scan
_exptl_absorpt_process_details
;  
SADABS-2016/2 (Bruker,2016/2) was used for absorption correction. 
wR2(int) was 0.0937 before and 0.0340 after correction. 
The Ratio of minimum to maximum transmission is 0.6979. 
The \l/2 correction factor is Not present.'
;
_exptl_crystal_colour colourless
_exptl_crystal_density_diffrn 2.460
_exptl_crystal_description block
_exptl_crystal_F_000 920
_exptl_crystal_size_max 0.255
_exptl_crystal_size_mid 0.218
_exptl_crystal_size_min 0.173
_exptl_transmission_factor_max 1.0000
_exptl_transmission_factor_min 0.6979
_refine_diff_density_max 1.342
_refine_diff_density_min -1.611
_refine_diff_density_rms 0.131
_refine_ls_extinction_method none
_refine_ls_goodness_of_fit_ref 1.197
_refine_ls_hydrogen_treatment constr
_refine_ls_matrix_type full
_refine_ls_number_parameters 138
_refine_ls_number_reflns 4092
_refine_ls_number_restraints 0
_refine_ls_restrained_S_all 1.197
_refine_ls_R_factor_all 0.0192
_refine_ls_R_factor_gt 0.0186
_refine_ls_shift/su_max 0.002
_refine_ls_shift/su_mean 0.000
_refine_ls_structure_factor_coef Fsqd
_refine_ls_weighting_details 'w=1/[\s^2^(Fo^2^)+(0.0121P)^2^+3.7424P] where P=(Fo^2^+2Fc^2^)/3'
_refine_ls_weighting_scheme calc
_refine_ls_wR_factor_gt 0.0428
_refine_ls_wR_factor_ref 0.0430
_reflns_Friedel_coverage 0.000
_reflns_number_gt 4000
_reflns_number_total 4092
_reflns_threshold_expression 'I > 2\s(I)'
_cod_data_source_file c9dt04472h2.cif
_cod_data_source_block lv67_063_diamond_newp4pxprepr_pl
_cod_depositor_comments 'Adding full bibliography for 7703541--7703546.cif.'
_cod_database_code 7703544
_shelx_shelxl_version_number 2018/3
_shelx_space_group_comment
;
The symmetry employed for this shelxl refinement is uniquely defined
by the following loop, which should always be used as a source of
symmetry information in preference to the above space-group names.
They are only intended as comments.
;
_shelx_estimated_absorpt_t_max 0.232
_shelx_estimated_absorpt_t_min 0.151
_olex2_refinement_description
;
1. Fixed Uiso
 At 1.2 times of:
  All C(H,H) groups
 At 1.5 times of:
  All C(H,H,H) groups
2.a Secondary CH2 refined with riding coordinates:
 C4(H4A,H4B), C6(H6A,H6B)
2.b Idealised Me refined as rotating group:
 C7(H7A,H7B,H7C), C5(H5A,H5B,H5C)
;
_olex2_submission_special_instructions 'No special instructions were received'

loop_
_space_group_symop_operation_xyz
'x, y, z'
'-x+1/2, y+1/2, -z+1/2'
'-x, -y, -z'
'x-1/2, -y-1/2, z-1/2'

loop_
_atom_site_label
_atom_site_type_symbol
_atom_site_fract_x
_atom_site_fract_y
_atom_site_fract_z
_atom_site_U_iso_or_equiv
_atom_site_adp_type
_atom_site_occupancy
_atom_site_site_symmetry_order
_atom_site_calc_flag
_atom_site_refinement_flags_posn
_atom_site_refinement_flags_adp
_atom_site_refinement_flags_occupancy
_atom_site_disorder_assembly
_atom_site_disorder_group
Au1 Au 1.04650(2) 0.66246(2) 0.90651(2) 0.01184(3) Uani 1 1 d . . . . .
Cl5 Cl 0.98828(8) 0.65311(5) 0.37690(6) 0.02052(13) Uani 1 1 d . . . . .
Cl1 Cl 1.14959(9) 0.69337(5) 1.11239(6) 0.02286(14) Uani 1 1 d . . . . .
Cl2 Cl 0.90104(9) 0.79318(5) 0.89528(6) 0.02089(13) Uani 1 1 d . . . . .
Cl4 Cl 0.69785(8) 0.51104(5) 0.45814(7) 0.02165(13) Uani 1 1 d . . . . .
Cl3 Cl 1.19378(12) 0.53282(6) 0.90747(8) 0.0347(2) Uani 1 1 d . . . . .
N1 N 0.8439(3) 0.57948(15) 0.6806(2) 0.0136(4) Uani 1 1 d . . . . .
N2 N 1.0262(3) 0.66798(16) 0.6300(2) 0.0156(4) Uani 1 1 d . . . . .
C1 C 0.9632(3) 0.63544(17) 0.7265(2) 0.0129(4) Uani 1 1 d . . . . .
C3 C 0.9440(3) 0.63119(19) 0.5199(2) 0.0155(5) Uani 1 1 d . . . . .
C2 C 0.8305(3) 0.57656(18) 0.5519(3) 0.0153(5) Uani 1 1 d . . . . .
C7 C 0.5980(4) 0.5879(2) 0.7686(3) 0.0253(6) Uani 1 1 d . . . . .
H7A H 0.538634 0.602662 0.685718 0.038 Uiso 1 1 calc GR . . . .
H7B H 0.632728 0.644878 0.812974 0.038 Uiso 1 1 calc GR . . . .
H7C H 0.530344 0.553479 0.816259 0.038 Uiso 1 1 calc GR . . . .
C4 C 1.1586(4) 0.7325(2) 0.6388(3) 0.0270(7) Uani 1 1 d . . . . .
H4A H 1.224915 0.715800 0.576082 0.032 Uiso 1 1 calc R . . . .
H4B H 1.224557 0.727429 0.722691 0.032 Uiso 1 1 calc R . . . .
C6 C 0.7405(4) 0.53058(19) 0.7546(3) 0.0188(5) Uani 1 1 d . . . . .
H6A H 0.800826 0.516134 0.838427 0.023 Uiso 1 1 calc R . . . .
H6B H 0.705170 0.471995 0.712865 0.023 Uiso 1 1 calc R . . . .
C5 C 1.1033(6) 0.8301(3) 0.6174(4) 0.0421(10) Uani 1 1 d . . . . .
H5A H 1.038158 0.835382 0.534317 0.063 Uiso 1 1 calc GR . . . .
H5B H 1.194923 0.870760 0.622581 0.063 Uiso 1 1 calc GR . . . .
H5C H 1.040796 0.847572 0.681179 0.063 Uiso 1 1 calc GR . . . .

loop_
_atom_site_aniso_label
_atom_site_aniso_U_11
_atom_site_aniso_U_22
_atom_site_aniso_U_33
_atom_site_aniso_U_23
_atom_site_aniso_U_13
_atom_site_aniso_U_12
Au1 0.01657(5) 0.01091(5) 0.00800(5) -0.00056(3) 0.00201(3) 0.00211(3)
Cl5 0.0217(3) 0.0308(3) 0.0096(3) -0.0010(2) 0.0041(2) -0.0036(3)
Cl1 0.0349(4) 0.0212(3) 0.0102(3) -0.0016(2) -0.0027(2) 0.0040(3)
Cl2 0.0262(3) 0.0195(3) 0.0161(3) -0.0024(2) 0.0013(2) 0.0110(2)
Cl4 0.0233(3) 0.0216(3) 0.0185(3) -0.0047(2) -0.0005(2) -0.0071(2)
Cl3 0.0550(5) 0.0255(4) 0.0213(3) -0.0024(3) -0.0002(3) 0.0250(4)
N1 0.0178(10) 0.0117(9) 0.0114(10) -0.0001(8) 0.0026(8) -0.0024(8)
N2 0.0188(11) 0.0181(11) 0.0100(10) -0.0029(8) 0.0032(8) -0.0059(8)
C1 0.0179(11) 0.0111(10) 0.0100(10) -0.0008(8) 0.0036(8) -0.0011(9)
C3 0.0172(11) 0.0195(12) 0.0100(11) -0.0026(9) 0.0029(9) -0.0022(10)
C2 0.0174(11) 0.0145(11) 0.0136(11) -0.0023(9) 0.0017(9) -0.0016(9)
C7 0.0250(14) 0.0263(15) 0.0268(15) -0.0032(12) 0.0109(12) -0.0083(12)
C4 0.0268(15) 0.0383(18) 0.0171(13) -0.0045(12) 0.0072(11) -0.0205(13)
C6 0.0258(13) 0.0150(11) 0.0159(12) 0.0029(9) 0.0048(10) -0.0078(10)
C5 0.065(3) 0.0266(17) 0.038(2) -0.0006(15) 0.0188(19) -0.0262(18)

loop_
_atom_type_symbol
_atom_type_description
_atom_type_scat_dispersion_real
_atom_type_scat_dispersion_imag
_atom_type_scat_source
C C 0.0030 0.0020 'International Tables Vol C Tables 4.2.6.8 and 6.1.1.4'
H H 0.0000 0.0000 'International Tables Vol C Tables 4.2.6.8 and 6.1.1.4'
Au Au -2.0130 8.8020 'International Tables Vol C Tables 4.2.6.8 and 6.1.1.4'
Cl Cl 0.1480 0.1590 'International Tables Vol C Tables 4.2.6.8 and 6.1.1.4'
N N 0.0060 0.0030 'International Tables Vol C Tables 4.2.6.8 and 6.1.1.4'

loop_
_geom_angle_atom_site_label_1
_geom_angle_atom_site_label_2
_geom_angle_atom_site_label_3
_geom_angle
_geom_angle_site_symmetry_1
_geom_angle_site_symmetry_3
_geom_angle_publ_flag
Cl2 Au1 Cl1 90.32(3) . . ?
Cl2 Au1 Cl3 177.07(3) . . ?
Cl3 Au1 Cl1 92.06(3) . . ?
C1 Au1 Cl1 178.36(8) . . ?
C1 Au1 Cl2 90.59(8) . . ?
C1 Au1 Cl3 86.99(8) . . ?
C1 N1 C2 108.8(2) . . ?
C1 N1 C6 125.8(2) . . ?
C2 N1 C6 125.4(2) . . ?
C1 N2 C3 108.7(2) . . ?
C1 N2 C4 125.9(2) . . ?
C3 N2 C4 125.4(2) . . ?
N1 C1 Au1 127.39(19) . . ?
N1 C1 N2 108.0(2) . . ?
N2 C1 Au1 124.47(19) . . ?
N2 C3 Cl5 123.8(2) . . ?
C2 C3 Cl5 129.3(2) . . ?
C2 C3 N2 106.9(2) . . ?
N1 C2 Cl4 123.9(2) . . ?
C3 C2 Cl4 128.5(2) . . ?
C3 C2 N1 107.6(2) . . ?
H7A C7 H7B 109.5 . . ?
H7A C7 H7C 109.5 . . ?
H7B C7 H7C 109.5 . . ?
C6 C7 H7A 109.5 . . ?
C6 C7 H7B 109.5 . . ?
C6 C7 H7C 109.5 . . ?
N2 C4 H4A 109.2 . . ?
N2 C4 H4B 109.2 . . ?
N2 C4 C5 112.0(3) . . ?
H4A C4 H4B 107.9 . . ?
C5 C4 H4A 109.2 . . ?
C5 C4 H4B 109.2 . . ?
N1 C6 C7 111.1(2) . . ?
N1 C6 H6A 109.4 . . ?
N1 C6 H6B 109.4 . . ?
C7 C6 H6A 109.4 . . ?
C7 C6 H6B 109.4 . . ?
H6A C6 H6B 108.0 . . ?
C4 C5 H5A 109.5 . . ?
C4 C5 H5B 109.5 . . ?
C4 C5 H5C 109.5 . . ?
H5A C5 H5B 109.5 . . ?
H5A C5 H5C 109.5 . . ?
H5B C5 H5C 109.5 . . ?

loop_
_geom_bond_atom_site_label_1
_geom_bond_atom_site_label_2
_geom_bond_distance
_geom_bond_site_symmetry_2
_geom_bond_publ_flag
Au1 Cl1 2.3042(7) . ?
Au1 Cl2 2.2708(6) . ?
Au1 Cl3 2.2735(7) . ?
Au1 C1 2.003(3) . ?
Cl5 C3 1.691(3) . ?
Cl4 C2 1.689(3) . ?
N1 C1 1.339(3) . ?
N1 C2 1.382(3) . ?
N1 C6 1.479(3) . ?
N2 C1 1.344(3) . ?
N2 C3 1.389(3) . ?
N2 C4 1.467(4) . ?
C3 C2 1.350(4) . ?
C7 H7A 0.9800 . ?
C7 H7B 0.9800 . ?
C7 H7C 0.9800 . ?
C7 C6 1.512(4) . ?
C4 H4A 0.9900 . ?
C4 H4B 0.9900 . ?
C4 C5 1.505(6) . ?
C6 H6A 0.9900 . ?
C6 H6B 0.9900 . ?
C5 H5A 0.9800 . ?
C5 H5B 0.9800 . ?
C5 H5C 0.9800 . ?

loop_
_geom_torsion_atom_site_label_1
_geom_torsion_atom_site_label_2
_geom_torsion_atom_site_label_3
_geom_torsion_atom_site_label_4
_geom_torsion
_geom_torsion_site_symmetry_1
_geom_torsion_site_symmetry_2
_geom_torsion_site_symmetry_3
_geom_torsion_site_symmetry_4
_geom_torsion_publ_flag
Cl5 C3 C2 Cl4 1.1(4) . . . . ?
Cl5 C3 C2 N1 178.6(2) . . . . ?
N2 C3 C2 Cl4 -177.8(2) . . . . ?
N2 C3 C2 N1 -0.4(3) . . . . ?
C1 N1 C2 Cl4 177.9(2) . . . . ?
C1 N1 C2 C3 0.4(3) . . . . ?
C1 N1 C6 C7 89.8(3) . . . . ?
C1 N2 C3 Cl5 -178.7(2) . . . . ?
C1 N2 C3 C2 0.3(3) . . . . ?
C1 N2 C4 C5 -95.8(4) . . . . ?
C3 N2 C1 Au1 176.63(19) . . . . ?
C3 N2 C1 N1 -0.1(3) . . . . ?
C3 N2 C4 C5 83.4(4) . . . . ?
C2 N1 C1 Au1 -176.75(19) . . . . ?
C2 N1 C1 N2 -0.2(3) . . . . ?
C2 N1 C6 C7 -88.5(3) . . . . ?
C4 N2 C1 Au1 -4.0(4) . . . . ?
C4 N2 C1 N1 179.3(3) . . . . ?
C4 N2 C3 Cl5 1.9(4) . . . . ?
C4 N2 C3 C2 -179.1(3) . . . . ?
C6 N1 C1 Au1 4.7(4) . . . . ?
C6 N1 C1 N2 -178.7(2) . . . . ?
C6 N1 C2 Cl4 -3.5(4) . . . . ?
C6 N1 C2 C3 178.9(3) . . . . ?
